data_4340918
loop_
_publ_author_name
'Mahmudov, Kamran T.'
'Kopylovich, Maximilian N.'
'Sabbatini, Alessandra'
'Drew, Michael G. B.'
'Martins, Lu\'isa M D R S'
'Pettinari, Claudio'
'Pombeiro, Armando J. L.'

_publ_section_title
;
 Cooperative metal-ligand assisted E/Z isomerization and cyano activation
 at Cu(II) and Co(II) complexes of arylhydrazones of active methylene
 nitriles.
;
_journal_issue 18
_journal_name_full 'Inorganic chemistry'
_journal_page_first 9946
_journal_page_last 9958
_journal_paper_doi 10.1021/ic501704g
_journal_volume 53
_journal_year 2014
_chemical_formula_sum 'C16 H17 Cu N5 O7 S'
_chemical_formula_weight 486.95
_chemical_name_systematic
;
 ?
;
_space_group_IT_number 2
_symmetry_cell_setting triclinic
_symmetry_space_group_name_Hall '-P 1'
_symmetry_space_group_name_H-M 'P -1'
_atom_sites_solution_hydrogens geom
_atom_sites_solution_primary direct
_atom_sites_solution_secondary difmap
_audit_creation_method SHELXL-97
_cell_angle_alpha 102.912(9)
_cell_angle_beta 106.981(10)
_cell_angle_gamma 95.981(8)
_cell_formula_units_Z 2
_cell_length_a 7.7521(8)
_cell_length_b 10.8157(10)
_cell_length_c 12.9221(16)
_cell_measurement_reflns_used 7072
_cell_measurement_temperature 293(2)
_cell_measurement_theta_max 30.00
_cell_measurement_theta_min 3.36
_cell_volume 993.2(2)
_computing_cell_refinement 'Crysalis, Oxford Diffraction'
_computing_data_collection 'Crysalis, Oxford Diffraction'
_computing_data_reduction 'Crysalis, Oxford Diffraction'
_computing_molecular_graphics PLATON(Spek,2004)
_computing_structure_refinement 'SHELXL-97 (Sheldrick, 1997)'
_computing_structure_solution 'SHELXS-97 (Sheldrick, 1997)'
_diffrn_ambient_temperature 293(2)
_diffrn_measured_fraction_theta_full 0.960
_diffrn_measured_fraction_theta_max 0.960
_diffrn_measurement_device 'Oxford Diffaction X-Calibur System'
_diffrn_measurement_method '321 frames, counting time 10 s.'
_diffrn_radiation_monochromator graphite
_diffrn_radiation_source 'fine-focus sealed tube'
_diffrn_radiation_type MoK\a
_diffrn_radiation_wavelength 0.71073
_diffrn_reflns_av_R_equivalents 0.0330
_diffrn_reflns_av_sigmaI/netI 0.0880
_diffrn_reflns_limit_h_max 10
_diffrn_reflns_limit_h_min -10
_diffrn_reflns_limit_k_max 7
_diffrn_reflns_limit_k_min -15
_diffrn_reflns_limit_l_max 18
_diffrn_reflns_limit_l_min -17
_diffrn_reflns_number 7072
_diffrn_reflns_theta_full 30.00
_diffrn_reflns_theta_max 30.00
_diffrn_reflns_theta_min 3.36
_diffrn_standards_decay_% n/a
_diffrn_standards_interval_count n/a
_diffrn_standards_interval_time n/a
_diffrn_standards_number n/a
_exptl_absorpt_coefficient_mu 1.255
_exptl_absorpt_correction_T_max 1.000
_exptl_absorpt_correction_T_min 0.887
_exptl_absorpt_correction_type empirical
_exptl_absorpt_process_details 'ABSPACK, Oxford Diffraction Ltd'
_exptl_crystal_colour green
_exptl_crystal_density_diffrn 1.628
_exptl_crystal_density_method 'not measured'
_exptl_crystal_description needle
_exptl_crystal_F_000 498
_exptl_crystal_size_max 0.32
_exptl_crystal_size_mid 0.06
_exptl_crystal_size_min 0.04
_refine_diff_density_max 0.603
_refine_diff_density_min -0.612
_refine_diff_density_rms 0.084
_refine_ls_extinction_method none
_refine_ls_goodness_of_fit_ref 1.014
_refine_ls_hydrogen_treatment mixed
_refine_ls_matrix_type full
_refine_ls_number_parameters 284
_refine_ls_number_reflns 5553
_refine_ls_number_restraints 6
_refine_ls_restrained_S_all 1.014
_refine_ls_R_factor_all 0.1115
_refine_ls_R_factor_gt 0.0682
_refine_ls_shift/su_max 0.001
_refine_ls_shift/su_mean 0.000
_refine_ls_structure_factor_coef Fsqd
_refine_ls_weighting_details 'calc w=1/[\s^2^(Fo^2^)+(0.0503P)^2^+0.0000P] where P=(Fo^2^+2Fc^2^)/3'
_refine_ls_weighting_scheme calc
_refine_ls_wR_factor_gt 0.1228
_refine_ls_wR_factor_ref 0.1416
_reflns_number_gt 3606
_reflns_number_total 5553
_reflns_threshold_expression >2sigma(I)
_cod_data_source_file ic501704g_si_002.cif
_cod_data_source_block 2
_cod_depositor_comments 'Adding full bibliography for 4340912--4340921.cif.'
_cod_original_cell_volume 993.18(18)
_cod_original_sg_symbol_H-M P-1
_cod_database_code 4340918

loop_
_symmetry_equiv_pos_as_xyz
'x, y, z'
'-x, -y, -z'

loop_
_atom_site_label
_atom_site_type_symbol
_atom_site_fract_x
_atom_site_fract_y
_atom_site_fract_z
_atom_site_U_iso_or_equiv
_atom_site_adp_type
_atom_site_occupancy
_atom_site_symmetry_multiplicity
_atom_site_calc_flag
_atom_site_refinement_flags
Cu1 Cu 0.98561(6) 0.72394(4) 0.71189(4) 0.03451(15) Uani 1 1 d .
S12 S 1.33270(13) 0.73333(9) 0.88760(9) 0.0364(2) Uani 1 1 d .
O11 O 1.1751(4) 0.8013(2) 0.8600(2) 0.0409(7) Uani 1 1 d .
O13 O 1.3985(4) 0.6994(3) 0.7927(2) 0.0479(7) Uani 1 1 d .
O14 O 1.4701(4) 0.8044(3) 0.9911(2) 0.0477(7) Uani 1 1 d .
C15 C 1.2357(5) 0.5892(3) 0.9075(3) 0.0346(8) Uani 1 1 d .
C16 C 1.3185(6) 0.5564(4) 1.0059(4) 0.0434(10) Uani 1 1 d .
H16 H 1.4223 0.6103 1.0597 0.052 Uiso 1 1 calc R
C17 C 1.2475(6) 0.4446(4) 1.0241(4) 0.0487(11) Uani 1 1 d .
H17 H 1.3026 0.4228 1.0902 0.058 Uiso 1 1 calc R
C18 C 1.0946(7) 0.3648(4) 0.9441(4) 0.0511(12) Uani 1 1 d .
H18 H 1.0477 0.2883 0.9557 0.061 Uiso 1 1 calc R
C19 C 1.0104(6) 0.3977(3) 0.8470(4) 0.0422(10) Uani 1 1 d .
H19 H 0.9055 0.3437 0.7945 0.051 Uiso 1 1 calc R
C20 C 1.0794(5) 0.5104(3) 0.8257(3) 0.0340(8) Uani 1 1 d .
N21 N 0.9896(4) 0.5441(3) 0.7247(3) 0.0338(7) Uani 1 1 d .
N22 N 0.8917(4) 0.4423(3) 0.6484(3) 0.0374(8) Uani 1 1 d .
C23 C 0.7857(5) 0.4426(3) 0.5466(3) 0.0375(9) Uani 1 1 d .
C24 C 0.7570(6) 0.5513(3) 0.5002(3) 0.0387(9) Uani 1 1 d .
C231 C 0.6810(6) 0.3167(4) 0.4808(4) 0.0446(10) Uani 1 1 d .
N232 N 0.5949(6) 0.2190(3) 0.4305(4) 0.0645(12) Uani 1 1 d .
N241 N 0.6535(5) 0.5300(3) 0.3940(3) 0.0520(10) Uani 1 1 d .
H24A H 0.6330 0.5939 0.3655 0.062 Uiso 1 1 calc R
H24B H 0.6068 0.4524 0.3535 0.062 Uiso 1 1 calc R
O25 O 0.8250(4) 0.6653(2) 0.5590(2) 0.0497(8) Uani 1 1 d .
N31 N 1.0256(4) 0.8985(3) 0.6802(3) 0.0362(7) Uani 1 1 d .
C32 C 0.8843(6) 0.9490(4) 0.6318(4) 0.0437(10) Uani 1 1 d .
H32 H 0.7666 0.9015 0.6106 0.052 Uiso 1 1 calc R
C33 C 0.9050(7) 1.0699(4) 0.6115(4) 0.0526(12) Uani 1 1 d .
H33 H 0.8034 1.1032 0.5782 0.063 Uiso 1 1 calc R
C34 C 1.0785(7) 1.1383(4) 0.6419(4) 0.0505(12) Uani 1 1 d .
H34 H 1.0956 1.2197 0.6301 0.061 Uiso 1 1 calc R
C35 C 1.2284(6) 1.0879(3) 0.6899(3) 0.0426(10) Uani 1 1 d .
C36 C 1.1948(6) 0.9668(3) 0.7078(3) 0.0399(9) Uani 1 1 d .
H36 H 1.2945 0.9315 0.7406 0.048 Uiso 1 1 calc R
C37 C 1.4205(7) 1.1581(4) 0.7216(4) 0.0523(12) Uani 1 1 d .
O38 O 1.4463(6) 1.2652(3) 0.7088(3) 0.0879(14) Uani 1 1 d .
C39 C 1.5766(7) 1.0964(4) 0.7675(5) 0.0625(13) Uani 1 1 d .
H39A H 1.5725 1.0806 0.8371 0.094 Uiso 1 1 calc R
H39B H 1.6896 1.1524 0.7805 0.094 Uiso 1 1 calc R
H39C H 1.5689 1.0161 0.7149 0.094 Uiso 1 1 calc R
O1 O 0.7730(4) 0.7791(3) 0.7896(3) 0.0577(8) Uani 1 1 d D
O1W O 0.8236(5) 0.9290(3) 1.0043(4) 0.0825(12) Uani 1 1 d D
H1 H 0.723(5) 0.904(5) 1.011(6) 0.124 Uiso 1 1 d D
H2 H 0.825(8) 0.996(4) 0.981(6) 0.124 Uiso 1 1 d D
H3 H 0.662(3) 0.746(5) 0.769(5) 0.124 Uiso 1 1 d D
H4 H 0.807(8) 0.831(5) 0.856(3) 0.124 Uiso 1 1 d D

loop_
_atom_site_aniso_label
_atom_site_aniso_U_11
_atom_site_aniso_U_22
_atom_site_aniso_U_33
_atom_site_aniso_U_23
_atom_site_aniso_U_13
_atom_site_aniso_U_12
Cu1 0.0355(3) 0.0236(2) 0.0418(3) 0.0083(2) 0.0102(2) 0.00192(17)
S12 0.0328(5) 0.0339(5) 0.0385(6) 0.0076(4) 0.0101(4) -0.0020(4)
O11 0.0423(17) 0.0268(12) 0.0458(17) 0.0075(12) 0.0062(13) 0.0008(11)
O13 0.0469(18) 0.0513(16) 0.0431(17) 0.0081(14) 0.0197(14) -0.0065(13)
O14 0.0425(17) 0.0470(16) 0.0385(16) 0.0033(14) 0.0018(14) -0.0063(13)
C15 0.031(2) 0.0348(18) 0.041(2) 0.0130(18) 0.0137(17) 0.0079(15)
C16 0.039(2) 0.049(2) 0.043(2) 0.013(2) 0.013(2) 0.0097(18)
C17 0.053(3) 0.050(2) 0.053(3) 0.027(2) 0.020(2) 0.014(2)
C18 0.064(3) 0.038(2) 0.064(3) 0.025(2) 0.030(3) 0.014(2)
C19 0.044(2) 0.0313(19) 0.053(3) 0.0139(19) 0.018(2) 0.0017(17)
C20 0.034(2) 0.0306(17) 0.040(2) 0.0120(17) 0.0139(18) 0.0063(15)
N21 0.0334(18) 0.0261(14) 0.0400(19) 0.0074(14) 0.0106(15) 0.0040(12)
N22 0.0333(18) 0.0253(14) 0.048(2) 0.0053(15) 0.0092(16) 0.0009(13)
C23 0.038(2) 0.0253(17) 0.042(2) 0.0051(17) 0.0067(18) 0.0031(15)
C24 0.039(2) 0.0305(18) 0.043(2) 0.0070(18) 0.0112(19) 0.0035(16)
C231 0.052(3) 0.034(2) 0.043(2) 0.013(2) 0.006(2) 0.0082(19)
N232 0.072(3) 0.0329(19) 0.066(3) 0.006(2) -0.001(2) -0.0068(18)
N241 0.062(3) 0.0337(17) 0.043(2) 0.0053(16) -0.0014(19) -0.0019(16)
O25 0.069(2) 0.0242(12) 0.0435(17) 0.0060(13) 0.0042(15) 0.0032(13)
N31 0.0372(19) 0.0289(15) 0.046(2) 0.0124(15) 0.0166(16) 0.0056(13)
C32 0.044(3) 0.037(2) 0.052(3) 0.012(2) 0.018(2) 0.0094(18)
C33 0.063(3) 0.044(2) 0.060(3) 0.024(2) 0.021(3) 0.024(2)
C34 0.074(3) 0.031(2) 0.057(3) 0.020(2) 0.031(3) 0.011(2)
C35 0.060(3) 0.0280(18) 0.039(2) 0.0080(18) 0.018(2) 0.0002(18)
C36 0.049(3) 0.0296(18) 0.046(2) 0.0133(18) 0.021(2) 0.0073(17)
C37 0.071(3) 0.037(2) 0.042(3) 0.008(2) 0.017(2) -0.011(2)
O38 0.097(3) 0.0534(19) 0.094(3) 0.042(2) -0.002(2) -0.0241(19)
C39 0.052(3) 0.048(2) 0.083(4) 0.006(3) 0.029(3) -0.007(2)
O1 0.0366(18) 0.070(2) 0.063(2) 0.0067(18) 0.0224(17) 0.0005(16)
O1W 0.081(3) 0.058(2) 0.107(3) 0.004(2) 0.048(3) -0.007(2)

loop_
_atom_type_symbol
_atom_type_description
_atom_type_scat_dispersion_real
_atom_type_scat_dispersion_imag
_atom_type_scat_source
C C 0.0033 0.0016 'International Tables Vol C Tables 4.2.6.8 and 6.1.1.4'
H H 0.0000 0.0000 'International Tables Vol C Tables 4.2.6.8 and 6.1.1.4'
N N 0.0061 0.0033 'International Tables Vol C Tables 4.2.6.8 and 6.1.1.4'
O O 0.0106 0.0060 'International Tables Vol C Tables 4.2.6.8 and 6.1.1.4'
Cu Cu 0.3201 1.2651 'International Tables Vol C Tables 4.2.6.8 and 6.1.1.4'
S S 0.1246 0.1234 'International Tables Vol C Tables 4.2.6.8 and 6.1.1.4'

loop_
_geom_angle_atom_site_label_1
_geom_angle_atom_site_label_2
_geom_angle_atom_site_label_3
_geom_angle
O25 Cu1 O11 170.88(12)
O25 Cu1 N21 92.10(12)
O11 Cu1 N21 93.74(11)
O25 Cu1 N31 85.63(12)
O11 Cu1 N31 87.06(12)
N21 Cu1 N31 166.49(13)
O25 Cu1 O1 96.97(14)
O11 Cu1 O1 88.70(12)
N21 Cu1 O1 101.61(13)
N31 Cu1 O1 91.88(13)
O14 S12 O13 114.97(19)
O14 S12 O11 111.11(17)
O13 S12 O11 110.48(17)
O14 S12 C15 108.15(18)
O13 S12 C15 107.92(18)
O11 S12 C15 103.50(17)
S12 O11 Cu1 115.81(15)
C16 C15 C20 121.1(3)
C16 C15 S12 118.5(3)
C20 C15 S12 120.4(3)
C17 C16 C15 120.2(4)
C17 C16 H16 119.9
C15 C16 H16 119.9
C16 C17 C18 119.7(4)
C16 C17 H17 120.2
C18 C17 H17 120.2
C17 C18 C19 120.4(4)
C17 C18 H18 119.8
C19 C18 H18 119.8
C18 C19 C20 121.4(4)
C18 C19 H19 119.3
C20 C19 H19 119.3
C15 C20 C19 117.3(3)
C15 C20 N21 121.9(3)
C19 C20 N21 120.8(3)
N22 N21 C20 110.1(3)
N22 N21 Cu1 124.6(2)
C20 N21 Cu1 124.7(2)
N21 N22 C23 124.5(3)
N22 C23 C24 128.3(3)
N22 C23 C231 112.9(3)
C24 C23 C231 118.6(3)
O25 C24 N241 119.7(3)
O25 C24 C23 121.4(4)
N241 C24 C23 118.9(3)
N232 C231 C23 177.9(5)
C24 N241 H24A 120.0
C24 N241 H24B 120.0
H24A N241 H24B 120.0
C24 O25 Cu1 128.6(3)
C32 N31 C36 117.9(3)
C32 N31 Cu1 120.9(3)
C36 N31 Cu1 121.2(2)
N31 C32 C33 122.8(4)
N31 C32 H32 118.6
C33 C32 H32 118.6
C34 C33 C32 118.1(4)
C34 C33 H33 120.9
C32 C33 H33 120.9
C33 C34 C35 120.7(4)
C33 C34 H34 119.6
C35 C34 H34 119.6
C34 C35 C36 117.2(4)
C34 C35 C37 122.3(4)
C36 C35 C37 120.4(4)
N31 C36 C35 123.2(4)
N31 C36 H36 118.4
C35 C36 H36 118.4
O38 C37 C39 120.8(4)
O38 C37 C35 119.3(5)
C39 C37 C35 120.0(4)
C37 C39 H39A 109.5
C37 C39 H39B 109.5
H39A C39 H39B 109.5
C37 C39 H39C 109.5
H39A C39 H39C 109.5
H39B C39 H39C 109.5
Cu1 O1 H3 129(4)
Cu1 O1 H4 119(4)
H3 O1 H4 111(3)
H1 O1W H2 113(3)

loop_
_geom_bond_atom_site_label_1
_geom_bond_atom_site_label_2
_geom_bond_distance
Cu1 O25 1.922(3)
Cu1 O11 1.977(3)
Cu1 N21 1.992(3)
Cu1 N31 2.032(3)
Cu1 O1 2.233(3)
S12 O14 1.433(3)
S12 O13 1.449(3)
S12 O11 1.487(3)
S12 C15 1.763(4)
C15 C16 1.389(5)
C15 C20 1.395(5)
C16 C17 1.373(5)
C16 H16 0.9300
C17 C18 1.375(6)
C17 H17 0.9300
C18 C19 1.378(6)
C18 H18 0.9300
C19 C20 1.395(5)
C19 H19 0.9300
C20 N21 1.433(5)
N21 N22 1.290(4)
N22 C23 1.332(5)
C23 C24 1.444(5)
C23 C231 1.444(5)
C24 O25 1.260(4)
C24 N241 1.326(5)
C231 N232 1.130(5)
N241 H24A 0.8600
N241 H24B 0.8600
N31 C32 1.329(5)
N31 C36 1.342(5)
C32 C33 1.393(5)
C32 H32 0.9300
C33 C34 1.366(6)
C33 H33 0.9300
C34 C35 1.376(6)
C34 H34 0.9300
C35 C36 1.392(5)
C35 C37 1.493(6)
C36 H36 0.9300
C37 O38 1.211(5)
C37 C39 1.479(6)
C39 H39A 0.9600
C39 H39B 0.9600
C39 H39C 0.9600
O1 H3 0.836(19)
O1 H4 0.859(19)
O1W H1 0.839(19)
O1W H2 0.846(19)

loop_
_geom_hbond_atom_site_label_D
_geom_hbond_atom_site_label_H
_geom_hbond_atom_site_label_A
_geom_hbond_distance_DH
_geom_hbond_distance_HA
_geom_hbond_distance_DA
_geom_hbond_angle_DHA
_geom_hbond_site_symmetry_A
N241 H24A O38 0.86 2.03 2.888(5) 173.4 2_776
N241 H24B O13 0.86 2.20 2.948(4) 145.9 2_766
O1W H1 O14 0.839(19) 2.05(3) 2.865(5) 165(7) 1_455
O1 H3 O13 0.836(19) 2.18(3) 2.955(4) 155(5) 1_455
O1 H4 O1W 0.859(19) 1.94(3) 2.775(6) 166(6) .
